data_7716419
loop_
_publ_author_name
'Franzen, Jonas H.'
'Wilm, Lukas F. B.'
'Rotering, Philipp'
'Wurst, Klaus'
'Seidl, Michael'
'Dielmann, Fabian'

_publ_section_title
;
 Electron-rich pyridines with <i>para</i>-N-heterocyclic imine
 substituents: ligand properties and coordination to CO<sub>2</sub>,
 SO<sub>2</sub>, BCl<sub>3</sub> and Pd<sup>II</sup> complexes.
;
_journal_issue 28
_journal_name_full 'Dalton transactions (Cambridge, England : 2003)'
_journal_page_first 11876
_journal_page_last 11883
_journal_paper_doi 10.1039/d4dt01399a
_journal_volume 53
_journal_year 2024
_chemical_formula_moiety 'I, C17 H29 N4'
_chemical_formula_sum 'C17 H29 I N4'
_chemical_formula_weight 416.34
_space_group_crystal_system monoclinic
_space_group_IT_number 14
_space_group_name_Hall '-P 2ybc'
_space_group_name_H-M_alt 'P 1 21/c 1'
_atom_sites_solution_hydrogens geom
_atom_sites_solution_primary iterative
_audit_creation_date 2024-05-08
_audit_creation_method
;
Olex2 1.5-alpha
(compiled 2024.02.16 svn.r378c4104 for OlexSys, GUI svn.r6928)
;
_audit_update_record
;
2024-05-08 deposited with the CCDC.	2024-06-18 downloaded from the CCDC.
;
_cell_angle_alpha 90
_cell_angle_beta 96.4610(10)
_cell_angle_gamma 90
_cell_formula_units_Z 4
_cell_length_a 8.5821(3)
_cell_length_b 12.4611(4)
_cell_length_c 18.6160(6)
_cell_measurement_reflns_used 9326
_cell_measurement_temperature 173.00
_cell_measurement_theta_max 26.774
_cell_measurement_theta_min 2.389
_cell_volume 1978.20(11)
_computing_cell_refinement 'SAINT V8.40B (?, 2016)'
_computing_data_collection 'Bruker Apex 4 v2021.4-0'
_computing_data_reduction 'SAINT V8.40B (?, 2016)'
_computing_molecular_graphics 'Olex2 1.5-alpha (Dolomanov et al., 2009)'
_computing_publication_material 'Olex2 1.5-alpha (Dolomanov et al., 2009)'
_computing_structure_refinement 'SHELXL 2018/3 (Sheldrick, 2015)'
_computing_structure_solution 'olex2.solve 1.5-alpha (Bourhis et al., 2015)'
_diffrn_ambient_temperature 173.00
_diffrn_detector_area_resol_mean 7.41
_diffrn_measured_fraction_theta_full 0.984
_diffrn_measured_fraction_theta_max 0.986
_diffrn_measurement_device_type 'Bruker D8 QUEST PHOTON III C14'
_diffrn_measurement_method '\f and \w shutterless scans'
_diffrn_radiation_type MoK\a
_diffrn_radiation_wavelength 0.71073
_diffrn_reflns_av_R_equivalents 0.0321
_diffrn_reflns_av_unetI/netI 0.0176
_diffrn_reflns_Laue_measured_fraction_full 0.984
_diffrn_reflns_Laue_measured_fraction_max 0.986
_diffrn_reflns_limit_h_max 10
_diffrn_reflns_limit_h_min -10
_diffrn_reflns_limit_k_max 15
_diffrn_reflns_limit_k_min -15
_diffrn_reflns_limit_l_max 23
_diffrn_reflns_limit_l_min -22
_diffrn_reflns_number 41828
_diffrn_reflns_point_group_measured_fraction_full 0.984
_diffrn_reflns_point_group_measured_fraction_max 0.986
_diffrn_reflns_theta_full 25.242
_diffrn_reflns_theta_max 26.805
_diffrn_reflns_theta_min 2.202
_exptl_absorpt_coefficient_mu 1.622
_exptl_absorpt_correction_T_max 0.7454
_exptl_absorpt_correction_T_min 0.6001
_exptl_absorpt_correction_type multi-scan
_exptl_absorpt_process_details
;
SADABS-2016/2 (Bruker,2016/2) was used for absorption correction.
wR2(int) was 0.1088 before and 0.0448 after correction.
The Ratio of minimum to maximum transmission is 0.8051.
The \l/2 correction factor is Not present.
;
_exptl_crystal_colour colourless
_exptl_crystal_colour_primary colourless
_exptl_crystal_density_diffrn 1.398
_exptl_crystal_description prism
_exptl_crystal_F_000 848
_exptl_crystal_size_max 0.35
_exptl_crystal_size_mid 0.21
_exptl_crystal_size_min 0.19
_refine_diff_density_max 0.285
_refine_diff_density_min -0.495
_refine_diff_density_rms 0.054
_refine_ls_extinction_method none
_refine_ls_goodness_of_fit_ref 1.059
_refine_ls_hydrogen_treatment constr
_refine_ls_matrix_type full
_refine_ls_number_parameters 245
_refine_ls_number_reflns 4168
_refine_ls_number_restraints 0
_refine_ls_restrained_S_all 1.059
_refine_ls_R_factor_all 0.0252
_refine_ls_R_factor_gt 0.0241
_refine_ls_shift/su_max 0.000
_refine_ls_shift/su_mean 0.000
_refine_ls_structure_factor_coef Fsqd
_refine_ls_weighting_details 'w=1/[\s^2^(Fo^2^)+(0.0332P)^2^+0.8375P] where P=(Fo^2^+2Fc^2^)/3'
_refine_ls_weighting_scheme calc
_refine_ls_wR_factor_gt 0.0662
_refine_ls_wR_factor_ref 0.0672
_reflns_Friedel_coverage 0.000
_reflns_number_gt 3988
_reflns_number_total 4168
_reflns_threshold_expression 'I > 2\s(I)'
_cod_data_source_file d4dt01399a2.cif
_cod_data_source_block compound_12
_cod_depositor_comments 'Adding full bibliography for 7716413--7716422.cif.'
_cod_database_code 7716419
_shelx_shelxl_version_number 2018/3
_shelx_space_group_comment
;
The symmetry employed for this shelxl refinement is uniquely defined
by the following loop, which should always be used as a source of
symmetry information in preference to the above space-group names.
They are only intended as comments.
;
_shelx_estimated_absorpt_t_max 0.748
_shelx_estimated_absorpt_t_min 0.601
_olex2_refinement_description
;
1. Fixed Uiso
 At 1.2 times of:
  All C(H) groups, All C(H,H) groups
 At 1.5 times of:
  All C(H,H,H) groups
2. Others
 Fixed Sof: I1(0.666667) I1A(0.333333) C9(0.8) H9A(0.8) H9B(0.8) H9C(0.8)
 C10(0.8) H10A(0.8) H10B(0.8) H10C(0.8) C11(0.8) H11A(0.8) H11B(0.8) H11C(0.8)
 C9A(0.2) H9AA(0.2) H9AB(0.2) H9AC(0.2) C10A(0.2) H10D(0.2) H10E(0.2) H10F(0.2)
 C11A(0.2) H11D(0.2) H11E(0.2) H11F(0.2)
3.a Secondary CH2 refined with riding coordinates:
 C2(H2A,H2B), C3(H3A,H3B)
3.b Aromatic/amide H refined with riding coordinates:
 C13(H13), C14(H14), C15(H15), C16(H16)
3.c Idealised Me refined as rotating group:
 C5(H5A,H5B,H5C), C6(H6A,H6B,H6C), C7(H7A,H7B,H7C), C17(H17A,H17B,H17C),
 C9(H9A,H9B,H9C), C10(H10A,H10B,H10C), C11(H11A,H11B,H11C), C9A(H9AA,H9AB,H9AC),
  C10A(H10D,H10E,H10F), C11A(H11D,H11E,H11F)
;
_olex2_submission_special_instructions 'No special instructions were received'

loop_
_space_group_symop_operation_xyz
'x, y, z'
'-x, y+1/2, -z+1/2'
'-x, -y, -z'
'x, -y-1/2, z-1/2'

loop_
_atom_site_label
_atom_site_type_symbol
_atom_site_fract_x
_atom_site_fract_y
_atom_site_fract_z
_atom_site_U_iso_or_equiv
_atom_site_adp_type
_atom_site_occupancy
_atom_site_site_symmetry_order
_atom_site_calc_flag
_atom_site_refinement_flags_posn
_atom_site_refinement_flags_adp
_atom_site_refinement_flags_occupancy
_atom_site_disorder_assembly
_atom_site_disorder_group
I1 I 0.85431(16) 0.48637(10) 0.81387(7) 0.05134(19) Uani 0.6667 1 d . . P . .
I1A I 0.8343(3) 0.5039(2) 0.82247(15) 0.0519(4) Uani 0.3333 1 d . . P . .
N1 N 0.55829(13) 0.64949(9) 0.45524(6) 0.0277(2) Uani 1 1 d . . . . .
N2 N 0.54899(14) 0.71864(10) 0.33713(6) 0.0302(2) Uani 1 1 d . . . . .
N3 N 0.41844(17) 0.80739(12) 0.41479(7) 0.0411(3) Uani 1 1 d . . . . .
N4 N 0.90973(14) 0.68042(11) 0.62430(7) 0.0335(3) Uani 1 1 d . . . . .
C1 C 0.51375(15) 0.72406(11) 0.40515(7) 0.0257(3) Uani 1 1 d . . . . .
C2 C 0.4772(2) 0.80733(16) 0.29431(9) 0.0484(4) Uani 1 1 d . . . . .
H2A H 0.410596 0.780644 0.251136 0.058 Uiso 1 1 calc R U . . .
H2B H 0.558009 0.856033 0.278619 0.058 Uiso 1 1 calc R U . . .
C3 C 0.3802(3) 0.86319(19) 0.34543(10) 0.0606(6) Uani 1 1 d . . . . .
H3A H 0.408197 0.940158 0.349939 0.073 Uiso 1 1 calc R U . . .
H3B H 0.267001 0.856904 0.328537 0.073 Uiso 1 1 calc R U . . .
C4 C 0.66155(17) 0.64242(12) 0.30850(8) 0.0328(3) Uani 1 1 d . . . . .
C5 C 0.6092(2) 0.52747(14) 0.31958(11) 0.0461(4) Uani 1 1 d . . . . .
H5A H 0.614305 0.512335 0.371448 0.069 Uiso 1 1 calc R U . . .
H5B H 0.678335 0.477933 0.297314 0.069 Uiso 1 1 calc R U . . .
H5C H 0.501182 0.518135 0.297098 0.069 Uiso 1 1 calc R U . . .
C6 C 0.82679(19) 0.66289(17) 0.34520(11) 0.0497(4) Uani 1 1 d . . . . .
H6A H 0.850581 0.739677 0.343158 0.075 Uiso 1 1 calc R U . . .
H6B H 0.902396 0.622320 0.320239 0.075 Uiso 1 1 calc R U . . .
H6C H 0.833588 0.639836 0.395784 0.075 Uiso 1 1 calc R U . . .
C7 C 0.6587(3) 0.66141(18) 0.22714(10) 0.0551(5) Uani 1 1 d . . . . .
H7A H 0.552969 0.647451 0.203219 0.083 Uiso 1 1 calc R U . . .
H7B H 0.733418 0.612967 0.207621 0.083 Uiso 1 1 calc R U . . .
H7C H 0.687753 0.735957 0.218475 0.083 Uiso 1 1 calc R U . . .
C8 C 0.31227(19) 0.81940(17) 0.47237(10) 0.0455(4) Uani 1 1 d . . . . .
C12 C 0.67118(15) 0.66418(11) 0.50879(7) 0.0256(3) Uani 1 1 d . . . . .
C13 C 0.76854(16) 0.75689(11) 0.51971(7) 0.0267(3) Uani 1 1 d . . . . .
H13 H 0.753621 0.815348 0.486903 0.032 Uiso 1 1 calc R U . . .
C14 C 0.88262(16) 0.76244(12) 0.57667(8) 0.0299(3) Uani 1 1 d . . . . .
H14 H 0.944881 0.825465 0.583218 0.036 Uiso 1 1 calc R U . . .
C15 C 0.81927(19) 0.59090(14) 0.61601(9) 0.0384(3) Uani 1 1 d . . . . .
H15 H 0.838343 0.533842 0.649695 0.046 Uiso 1 1 calc R U . . .
C16 C 0.70271(18) 0.58067(13) 0.56111(8) 0.0353(3) Uani 1 1 d . . . . .
H16 H 0.641020 0.517191 0.557268 0.042 Uiso 1 1 calc R U . . .
C17 C 1.0402(2) 0.68674(18) 0.68270(10) 0.0505(4) Uani 1 1 d . . . . .
H17A H 1.136050 0.659210 0.665236 0.076 Uiso 1 1 calc R U . . .
H17B H 1.015193 0.643580 0.723895 0.076 Uiso 1 1 calc R U . . .
H17C H 1.056148 0.761628 0.697839 0.076 Uiso 1 1 calc R U . . .
C9 C 0.1835(4) 0.7338(4) 0.4509(2) 0.1138(18) Uani 0.8 1 d . . P A 1
H9A H 0.135381 0.747481 0.401508 0.171 Uiso 0.8 1 calc R U P A 1
H9B H 0.103030 0.737791 0.484260 0.171 Uiso 0.8 1 calc R U P A 1
H9C H 0.230837 0.662126 0.453510 0.171 Uiso 0.8 1 calc R U P A 1
C10 C 0.3889(3) 0.7980(2) 0.54694(12) 0.0498(6) Uani 0.8 1 d . . P A 1
H10A H 0.318375 0.819641 0.582218 0.075 Uiso 0.8 1 calc R U P A 1
H10B H 0.486713 0.838992 0.555229 0.075 Uiso 0.8 1 calc R U P A 1
H10C H 0.412024 0.721184 0.552344 0.075 Uiso 0.8 1 calc R U P A 1
C11 C 0.2477(5) 0.9329(4) 0.46840(19) 0.0839(13) Uani 0.8 1 d . . P A 1
H11A H 0.177314 0.942787 0.505813 0.126 Uiso 0.8 1 calc R U P A 1
H11B H 0.189671 0.945022 0.420688 0.126 Uiso 0.8 1 calc R U P A 1
H11C H 0.334578 0.984193 0.476127 0.126 Uiso 0.8 1 calc R U P A 1
C9A C 0.278(2) 0.7389(12) 0.5258(9) 0.099(6) Uani 0.2 1 d . . P A 2
H9AA H 0.211095 0.682730 0.501929 0.148 Uiso 0.2 1 calc R U P A 2
H9AB H 0.223766 0.773200 0.563323 0.148 Uiso 0.2 1 calc R U P A 2
H9AC H 0.376314 0.707036 0.547881 0.148 Uiso 0.2 1 calc R U P A 2
C10A C 0.4377(12) 0.9050(11) 0.5248(6) 0.067(3) Uani 0.2 1 d . . P A 2
H10D H 0.376019 0.955579 0.550309 0.100 Uiso 0.2 1 calc R U P A 2
H10E H 0.502135 0.944731 0.493607 0.100 Uiso 0.2 1 calc R U P A 2
H10F H 0.505785 0.862912 0.560036 0.100 Uiso 0.2 1 calc R U P A 2
C11A C 0.1726(10) 0.8934(8) 0.4592(7) 0.040(2) Uani 0.2 1 d . . P A 2
H11D H 0.092076 0.859682 0.424964 0.060 Uiso 0.2 1 calc R U P A 2
H11E H 0.205392 0.961324 0.439006 0.060 Uiso 0.2 1 calc R U P A 2
H11F H 0.129839 0.907120 0.504913 0.060 Uiso 0.2 1 calc R U P A 2

loop_
_atom_site_aniso_label
_atom_site_aniso_U_11
_atom_site_aniso_U_22
_atom_site_aniso_U_33
_atom_site_aniso_U_23
_atom_site_aniso_U_13
_atom_site_aniso_U_12
I1 0.0578(2) 0.0563(4) 0.0400(3) 0.0189(2) 0.00566(17) 0.0126(2)
I1A 0.0618(8) 0.0491(7) 0.0436(6) 0.0145(4) 0.0000(5) -0.0015(6)
N1 0.0274(5) 0.0277(6) 0.0272(6) 0.0049(4) -0.0003(4) -0.0033(4)
N2 0.0338(6) 0.0310(6) 0.0253(6) 0.0051(5) 0.0013(5) 0.0036(5)
N3 0.0505(8) 0.0441(8) 0.0281(6) 0.0044(6) 0.0025(6) 0.0212(6)
N4 0.0264(6) 0.0455(7) 0.0275(6) 0.0046(5) -0.0026(5) 0.0023(5)
C1 0.0235(6) 0.0261(6) 0.0260(6) 0.0000(5) -0.0031(5) -0.0029(5)
C2 0.0588(11) 0.0528(10) 0.0324(8) 0.0121(7) -0.0005(7) 0.0206(9)
C3 0.0796(14) 0.0656(13) 0.0349(9) 0.0117(9) -0.0005(9) 0.0414(11)
C4 0.0347(7) 0.0347(7) 0.0290(7) -0.0038(6) 0.0037(6) 0.0003(6)
C5 0.0595(11) 0.0333(8) 0.0459(10) -0.0099(7) 0.0074(8) -0.0017(8)
C6 0.0315(8) 0.0652(12) 0.0526(10) -0.0190(9) 0.0056(7) 0.0005(8)
C7 0.0708(13) 0.0632(12) 0.0339(9) 0.0012(8) 0.0172(8) 0.0103(10)
C8 0.0290(7) 0.0645(11) 0.0438(9) -0.0025(8) 0.0072(6) 0.0126(7)
C12 0.0243(6) 0.0293(6) 0.0236(6) 0.0041(5) 0.0037(5) 0.0012(5)
C13 0.0264(6) 0.0280(6) 0.0258(6) 0.0031(5) 0.0029(5) 0.0009(5)
C14 0.0247(6) 0.0353(7) 0.0296(7) -0.0002(6) 0.0029(5) -0.0011(5)
C15 0.0394(8) 0.0414(8) 0.0331(7) 0.0140(6) -0.0018(6) 0.0005(6)
C16 0.0368(7) 0.0345(7) 0.0334(7) 0.0115(6) -0.0013(6) -0.0052(6)
C17 0.0362(8) 0.0690(12) 0.0418(9) 0.0098(9) -0.0152(7) -0.0011(8)
C9 0.0378(14) 0.187(5) 0.124(3) -0.087(3) 0.0387(17) -0.043(2)
C10 0.0452(12) 0.0703(16) 0.0369(11) 0.0039(11) 0.0173(9) 0.0176(12)
C11 0.103(3) 0.096(3) 0.0560(18) 0.0035(19) 0.021(2) 0.066(3)
C9A 0.128(13) 0.075(9) 0.109(12) 0.049(9) 0.085(11) 0.052(9)
C10A 0.045(5) 0.094(9) 0.063(6) -0.033(6) 0.013(5) -0.001(5)
C11A 0.022(4) 0.034(4) 0.065(6) -0.001(4) 0.011(4) -0.002(3)

loop_
_atom_type_symbol
_atom_type_description
_atom_type_scat_dispersion_real
_atom_type_scat_dispersion_imag
_atom_type_scat_source
C C 0.0033 0.0016 'International Tables Vol C Tables 4.2.6.8 and 6.1.1.4'
H H 0.0000 0.0000 'International Tables Vol C Tables 4.2.6.8 and 6.1.1.4'
I I -0.4742 1.8119 'International Tables Vol C Tables 4.2.6.8 and 6.1.1.4'
N N 0.0061 0.0033 'International Tables Vol C Tables 4.2.6.8 and 6.1.1.4'

loop_
_geom_angle_atom_site_label_1
_geom_angle_atom_site_label_2
_geom_angle_atom_site_label_3
_geom_angle
_geom_angle_site_symmetry_1
_geom_angle_site_symmetry_3
_geom_angle_publ_flag
C12 N1 C1 123.75(12) . . ?
C1 N2 C2 110.67(12) . . ?
C1 N2 C4 126.45(12) . . ?
C2 N2 C4 122.47(12) . . ?
C1 N3 C3 109.06(13) . . ?
C1 N3 C8 127.08(14) . . ?
C3 N3 C8 119.33(14) . . ?
C14 N4 C15 119.41(12) . . ?
C14 N4 C17 120.19(14) . . ?
C15 N4 C17 120.35(14) . . ?
N1 C1 N3 124.86(13) . . ?
N2 C1 N1 123.14(13) . . ?
N2 C1 N3 111.77(12) . . ?
N2 C2 H2A 111.0 . . ?
N2 C2 H2B 111.0 . . ?
N2 C2 C3 103.58(13) . . ?
H2A C2 H2B 109.0 . . ?
C3 C2 H2A 111.0 . . ?
C3 C2 H2B 111.0 . . ?
N3 C3 C2 104.59(13) . . ?
N3 C3 H3A 110.8 . . ?
N3 C3 H3B 110.8 . . ?
C2 C3 H3A 110.8 . . ?
C2 C3 H3B 110.8 . . ?
H3A C3 H3B 108.9 . . ?
N2 C4 C5 109.70(13) . . ?
N2 C4 C6 109.86(12) . . ?
N2 C4 C7 108.39(13) . . ?
C5 C4 C6 111.76(15) . . ?
C5 C4 C7 107.90(15) . . ?
C6 C4 C7 109.16(15) . . ?
C4 C5 H5A 109.5 . . ?
C4 C5 H5B 109.5 . . ?
C4 C5 H5C 109.5 . . ?
H5A C5 H5B 109.5 . . ?
H5A C5 H5C 109.5 . . ?
H5B C5 H5C 109.5 . . ?
C4 C6 H6A 109.5 . . ?
C4 C6 H6B 109.5 . . ?
C4 C6 H6C 109.5 . . ?
H6A C6 H6B 109.5 . . ?
H6A C6 H6C 109.5 . . ?
H6B C6 H6C 109.5 . . ?
C4 C7 H7A 109.5 . . ?
C4 C7 H7B 109.5 . . ?
C4 C7 H7C 109.5 . . ?
H7A C7 H7B 109.5 . . ?
H7A C7 H7C 109.5 . . ?
H7B C7 H7C 109.5 . . ?
N3 C8 C9 102.76(17) . . ?
N3 C8 C10 114.21(14) . . ?
N3 C8 C11 107.9(2) . . ?
N3 C8 C10A 94.3(4) . . ?
N3 C8 C11A 118.8(5) . . ?
C10 C8 C9 110.0(3) . . ?
C10 C8 C11 109.4(2) . . ?
C11 C8 C9 112.4(3) . . ?
C9A C8 N3 127.2(5) . . ?
C9A C8 C10A 101.4(10) . . ?
C9A C8 C11A 108.2(7) . . ?
C11A C8 C10A 98.5(6) . . ?
N1 C12 C13 125.96(12) . . ?
N1 C12 C16 118.62(13) . . ?
C13 C12 C16 115.42(12) . . ?
C12 C13 H13 119.7 . . ?
C14 C13 C12 120.68(13) . . ?
C14 C13 H13 119.7 . . ?
N4 C14 C13 121.76(14) . . ?
N4 C14 H14 119.1 . . ?
C13 C14 H14 119.1 . . ?
N4 C15 H15 119.1 . . ?
C16 C15 N4 121.86(14) . . ?
C16 C15 H15 119.1 . . ?
C12 C16 H16 119.6 . . ?
C15 C16 C12 120.86(14) . . ?
C15 C16 H16 119.6 . . ?
N4 C17 H17A 109.5 . . ?
N4 C17 H17B 109.5 . . ?
N4 C17 H17C 109.5 . . ?
H17A C17 H17B 109.5 . . ?
H17A C17 H17C 109.5 . . ?
H17B C17 H17C 109.5 . . ?
C8 C9 H9A 109.5 . . ?
C8 C9 H9B 109.5 . . ?
C8 C9 H9C 109.5 . . ?
H9A C9 H9B 109.5 . . ?
H9A C9 H9C 109.5 . . ?
H9B C9 H9C 109.5 . . ?
C8 C10 H10A 109.5 . . ?
C8 C10 H10B 109.5 . . ?
C8 C10 H10C 109.5 . . ?
H10A C10 H10B 109.5 . . ?
H10A C10 H10C 109.5 . . ?
H10B C10 H10C 109.5 . . ?
C8 C11 H11A 109.5 . . ?
C8 C11 H11B 109.5 . . ?
C8 C11 H11C 109.5 . . ?
H11A C11 H11B 109.5 . . ?
H11A C11 H11C 109.5 . . ?
H11B C11 H11C 109.5 . . ?
C8 C9A H9AA 109.5 . . ?
C8 C9A H9AB 109.5 . . ?
C8 C9A H9AC 109.5 . . ?
H9AA C9A H9AB 109.5 . . ?
H9AA C9A H9AC 109.5 . . ?
H9AB C9A H9AC 109.5 . . ?
C8 C10A H10D 109.5 . . ?
C8 C10A H10E 109.5 . . ?
C8 C10A H10F 109.5 . . ?
H10D C10A H10E 109.5 . . ?
H10D C10A H10F 109.5 . . ?
H10E C10A H10F 109.5 . . ?
C8 C11A H11D 109.5 . . ?
C8 C11A H11E 109.5 . . ?
C8 C11A H11F 109.5 . . ?
H11D C11A H11E 109.5 . . ?
H11D C11A H11F 109.5 . . ?
H11E C11A H11F 109.5 . . ?

loop_
_geom_bond_atom_site_label_1
_geom_bond_atom_site_label_2
_geom_bond_distance
_geom_bond_site_symmetry_2
_geom_bond_publ_flag
N1 C1 1.3412(17) . ?
N1 C12 1.3223(18) . ?
N2 C1 1.3362(18) . ?
N2 C2 1.4580(19) . ?
N2 C4 1.4951(19) . ?
N3 C1 1.3463(18) . ?
N3 C3 1.471(2) . ?
N3 C8 1.490(2) . ?
N4 C14 1.3558(19) . ?
N4 C15 1.358(2) . ?
N4 C17 1.4723(19) . ?
C2 H2A 0.9900 . ?
C2 H2B 0.9900 . ?
C2 C3 1.504(3) . ?
C3 H3A 0.9900 . ?
C3 H3B 0.9900 . ?
C4 C5 1.522(2) . ?
C4 C6 1.525(2) . ?
C4 C7 1.530(2) . ?
C5 H5A 0.9800 . ?
C5 H5B 0.9800 . ?
C5 H5C 0.9800 . ?
C6 H6A 0.9800 . ?
C6 H6B 0.9800 . ?
C6 H6C 0.9800 . ?
C7 H7A 0.9800 . ?
C7 H7B 0.9800 . ?
C7 H7C 0.9800 . ?
C8 C9 1.556(4) . ?
C8 C10 1.492(3) . ?
C8 C11 1.518(4) . ?
C8 C9A 1.465(12) . ?
C8 C10A 1.735(11) . ?
C8 C11A 1.510(10) . ?
C12 C13 1.4269(19) . ?
C12 C16 1.4302(19) . ?
C13 H13 0.9500 . ?
C13 C14 1.362(2) . ?
C14 H14 0.9500 . ?
C15 H15 0.9500 . ?
C15 C16 1.353(2) . ?
C16 H16 0.9500 . ?
C17 H17A 0.9800 . ?
C17 H17B 0.9800 . ?
C17 H17C 0.9800 . ?
C9 H9A 0.9800 . ?
C9 H9B 0.9800 . ?
C9 H9C 0.9800 . ?
C10 H10A 0.9800 . ?
C10 H10B 0.9800 . ?
C10 H10C 0.9800 . ?
C11 H11A 0.9800 . ?
C11 H11B 0.9800 . ?
C11 H11C 0.9800 . ?
C9A H9AA 0.9800 . ?
C9A H9AB 0.9800 . ?
C9A H9AC 0.9800 . ?
C10A H10D 0.9800 . ?
C10A H10E 0.9800 . ?
C10A H10F 0.9800 . ?
C11A H11D 0.9800 . ?
C11A H11E 0.9800 . ?
C11A H11F 0.9800 . ?

loop_
_geom_torsion_atom_site_label_1
_geom_torsion_atom_site_label_2
_geom_torsion_atom_site_label_3
_geom_torsion_atom_site_label_4
_geom_torsion
_geom_torsion_site_symmetry_1
_geom_torsion_site_symmetry_2
_geom_torsion_site_symmetry_3
_geom_torsion_site_symmetry_4
_geom_torsion_publ_flag
N1 C12 C13 C14 -179.29(13) . . . . ?
N1 C12 C16 C15 178.55(15) . . . . ?
N2 C2 C3 N3 5.5(2) . . . . ?
N4 C15 C16 C12 0.7(3) . . . . ?
C1 N1 C12 C13 -3.9(2) . . . . ?
C1 N1 C12 C16 176.78(13) . . . . ?
C1 N2 C2 C3 -4.7(2) . . . . ?
C1 N2 C4 C5 59.63(19) . . . . ?
C1 N2 C4 C6 -63.59(19) . . . . ?
C1 N2 C4 C7 177.22(15) . . . . ?
C1 N3 C3 C2 -4.8(2) . . . . ?
C1 N3 C8 C9 -69.6(3) . . . . ?
C1 N3 C8 C10 49.5(3) . . . . ?
C1 N3 C8 C11 171.4(2) . . . . ?
C1 N3 C8 C9A -6.6(12) . . . . ?
C1 N3 C8 C10A 101.3(5) . . . . ?
C1 N3 C8 C11A -156.6(4) . . . . ?
C2 N2 C1 N1 176.65(14) . . . . ?
C2 N2 C1 N3 1.89(18) . . . . ?
C2 N2 C4 C5 -128.40(17) . . . . ?
C2 N2 C4 C6 108.38(18) . . . . ?
C2 N2 C4 C7 -10.8(2) . . . . ?
C3 N3 C1 N1 -172.70(16) . . . . ?
C3 N3 C1 N2 1.9(2) . . . . ?
C3 N3 C8 C9 83.8(3) . . . . ?
C3 N3 C8 C10 -157.0(2) . . . . ?
C3 N3 C8 C11 -35.1(3) . . . . ?
C3 N3 C8 C9A 146.8(12) . . . . ?
C3 N3 C8 C10A -105.3(5) . . . . ?
C3 N3 C8 C11A -3.2(5) . . . . ?
C4 N2 C1 N1 -10.6(2) . . . . ?
C4 N2 C1 N3 174.65(14) . . . . ?
C4 N2 C2 C3 -177.82(16) . . . . ?
C8 N3 C1 N1 -17.1(2) . . . . ?
C8 N3 C1 N2 157.57(15) . . . . ?
C8 N3 C3 C2 -162.57(17) . . . . ?
C12 N1 C1 N2 106.08(17) . . . . ?
C12 N1 C1 N3 -79.85(19) . . . . ?
C12 C13 C14 N4 1.0(2) . . . . ?
C13 C12 C16 C15 -0.9(2) . . . . ?
C14 N4 C15 C16 0.4(2) . . . . ?
C15 N4 C14 C13 -1.2(2) . . . . ?
C16 C12 C13 C14 0.08(19) . . . . ?
C17 N4 C14 C13 176.36(15) . . . . ?
C17 N4 C15 C16 -177.17(16) . . . . ?
